data_2224584
loop_
_publ_author_name
'Han, Shuang'
'Li, Wan-Cheng'
'Xia, Dao-Cheng'

_publ_section_title
;
 Bis(2-phenyl-1<i>H</i>-imidazole-\k<i>N</i>^3^)silver(I) nitrate
;
_journal_coeditor_code CI2975
_journal_issue 1
_journal_name_full 'Acta Crystallographica Section E'
_journal_page_first m3
_journal_paper_doi 10.1107/S1600536809051459
_journal_volume 66
_journal_year 2010
_chemical_formula_iupac '[Ag (C9 H8 N2)2] N O3'
_chemical_formula_moiety 'C18 H16 Ag N4 +, N O3 -'
_chemical_formula_sum 'C18 H16 Ag N5 O3'
_chemical_formula_weight 458.23
_chemical_name_systematic
;
Bis(2-phenyl-1<i>H</i>-imidazole-\k<i>N</i>^3^)silver(I) nitrate
;
_space_group_IT_number 2
_symmetry_cell_setting triclinic
_symmetry_space_group_name_Hall '-P 1'
_symmetry_space_group_name_H-M 'P -1'
_atom_sites_solution_hydrogens geom
_atom_sites_solution_primary direct
_atom_sites_solution_secondary difmap
_audit_creation_method SHELXL-97
_cell_angle_alpha 88.307(5)
_cell_angle_beta 80.976(5)
_cell_angle_gamma 72.369(5)
_cell_formula_units_Z 4
_cell_length_a 9.209(5)
_cell_length_b 9.274(5)
_cell_length_c 23.137(5)
_cell_measurement_reflns_used 8475
_cell_measurement_temperature 293(2)
_cell_measurement_theta_max 29.12
_cell_measurement_theta_min 3.01
_cell_volume 1859.5(15)
_computing_cell_refinement 'CrysAlis (Oxford Diffraction, 2006)'
_computing_data_collection 'CrysAlis (Oxford Diffraction, 2006)'
_computing_data_reduction 'CrysAlis (Oxford Diffraction, 2006)'
_computing_molecular_graphics 'SHELXTL (Sheldrick, 2008)'
_computing_publication_material 'SHELXTL (Sheldrick, 2008)'
_computing_structure_refinement 'SHELXL97 (Sheldrick, 2008)'
_computing_structure_solution 'SHELXS97 (Sheldrick, 2008)'
_diffrn_ambient_temperature 293(2)
_diffrn_detector_area_resol_mean 10.0
_diffrn_measured_fraction_theta_full 0.998
_diffrn_measured_fraction_theta_max 0.845
_diffrn_measurement_device_type 'Oxford Diffraction Gemini R Ultra'
_diffrn_measurement_method '\w scan'
_diffrn_radiation_monochromator graphite
_diffrn_radiation_source 'fine-focus sealed tube'
_diffrn_radiation_type MoK\a
_diffrn_radiation_wavelength 0.71073
_diffrn_reflns_av_R_equivalents 0.0293
_diffrn_reflns_av_sigmaI/netI 0.0760
_diffrn_reflns_limit_h_max 11
_diffrn_reflns_limit_h_min -10
_diffrn_reflns_limit_k_max 11
_diffrn_reflns_limit_k_min -9
_diffrn_reflns_limit_l_max 28
_diffrn_reflns_limit_l_min -23
_diffrn_reflns_number 14127
_diffrn_reflns_theta_full 25.00
_diffrn_reflns_theta_max 29.12
_diffrn_reflns_theta_min 1.78
_diffrn_standards_number 0
_exptl_absorpt_coefficient_mu 1.113
_exptl_absorpt_correction_T_max 0.86
_exptl_absorpt_correction_T_min 0.62
_exptl_absorpt_correction_type multi-scan
_exptl_absorpt_process_details
;
(CrysAlis; Oxford Diffraction, 2006)
;
_exptl_crystal_colour colourless
_exptl_crystal_density_diffrn 1.637
_exptl_crystal_density_method 'not measured'
_exptl_crystal_description Block
_exptl_crystal_F_000 920
_exptl_crystal_size_max 0.31
_exptl_crystal_size_mid 0.28
_exptl_crystal_size_min 0.22
_refine_diff_density_max 0.275
_refine_diff_density_min -0.426
_refine_ls_extinction_method none
_refine_ls_goodness_of_fit_ref 0.801
_refine_ls_hydrogen_treatment constr
_refine_ls_matrix_type full
_refine_ls_number_parameters 490
_refine_ls_number_reflns 8475
_refine_ls_number_restraints 0
_refine_ls_restrained_S_all 0.801
_refine_ls_R_factor_all 0.0739
_refine_ls_R_factor_gt 0.0293
_refine_ls_shift/su_max 0.002
_refine_ls_shift/su_mean <0.001
_refine_ls_structure_factor_coef Fsqd
_refine_ls_weighting_details 'calc w=1/[\s^2^(Fo^2^)+(0.04P)^2^] where P=(Fo^2^+2Fc^2^)/3'
_refine_ls_weighting_scheme calc
_refine_ls_wR_factor_gt 0.0620
_refine_ls_wR_factor_ref 0.0791
_reflns_number_gt 4372
_reflns_number_total 8475
_reflns_threshold_expression I>2\s(I)
_cod_data_source_file ci2975.cif
_cod_data_source_block I
_cod_depositor_comments
;
The following automatic conversions were performed:
'_symmetry_cell_setting' value 'Triclinic' changed to 'triclinic'
according to '/home/saulius/struct/CIF-dictionaries/cif_core.dic'
dictionary named 'cif_core.dic' version 2.4.1 from 2010-06-29.

Automatic conversion script
Id: cif_fix_enum 1527 2010-12-29 10:47:43Z saulius 

The following automatic conversions were performed:

'_symmetry_cell_setting' value 'Triclinic' changed to 'triclinic'
according to /home/saulius/struct/CIF-dictionaries/cif_core.dic
dictionary named 'cif_core.dic' version 2.4.1 from 2010-06-29.

Automatic conversion script
Id: cif_fix_values 1715 2011-07-08 13:25:40Z adriana 
;
_cod_database_code 2224584
_cod_database_fobs_code 2224584

loop_
_symmetry_equiv_pos_as_xyz
'x, y, z'
'-x, -y, -z'

loop_
_atom_site_type_symbol
_atom_site_label
_atom_site_fract_x
_atom_site_fract_y
_atom_site_fract_z
_atom_site_U_iso_or_equiv
_atom_site_adp_type
_atom_site_calc_flag
_atom_site_refinement_flags
_atom_site_occupancy
_atom_site_disorder_assembly
_atom_site_disorder_group
C C1 0.2039(4) 0.7556(4) 0.48467(13) 0.0638(9) Uani d . 1 . .
H H1 0.2611 0.8103 0.4622 0.077 Uiso calc R 1 . .
C C2 0.0492(4) 0.7985(3) 0.49731(12) 0.0594(8) Uani d . 1 . .
H H2A -0.0197 0.8856 0.4853 0.071 Uiso calc R 1 . .
C C3 0.1453(3) 0.5807(3) 0.53886(11) 0.0468(7) Uani d . 1 . .
C C4 0.1492(3) 0.4477(3) 0.57426(12) 0.0519(7) Uani d . 1 . .
C C5 0.2697(4) 0.3145(4) 0.56355(15) 0.0728(10) Uani d . 1 . .
H H5 0.3513 0.3085 0.5335 0.087 Uiso calc R 1 . .
C C6 0.2676(6) 0.1892(4) 0.5984(2) 0.1029(15) Uani d . 1 . .
H H6A 0.3488 0.1000 0.5917 0.123 Uiso calc R 1 . .
C C7 0.1483(7) 0.1965(5) 0.6419(2) 0.1033(16) Uani d . 1 . .
H H7A 0.1477 0.1117 0.6643 0.124 Uiso calc R 1 . .
C C8 0.0300(5) 0.3259(5) 0.65292(16) 0.0858(12) Uani d . 1 . .
H H8 -0.0514 0.3298 0.6828 0.103 Uiso calc R 1 . .
C C9 0.0301(4) 0.4525(4) 0.61976(13) 0.0642(9) Uani d . 1 . .
H H9 -0.0504 0.5417 0.6281 0.077 Uiso calc R 1 . .
C C10 0.5291(4) 0.3440(4) 0.68802(15) 0.0770(10) Uani d . 1 . .
H H10 0.5854 0.2473 0.6976 0.092 Uiso calc R 1 . .
C C11 0.5840(4) 0.4361(4) 0.65051(14) 0.0703(9) Uani d . 1 . .
H H11 0.6833 0.4156 0.6297 0.084 Uiso calc R 1 . .
C C12 0.3411(3) 0.5502(4) 0.68619(11) 0.0531(8) Uani d . 1 . .
C C13 0.1928(3) 0.6666(4) 0.69513(12) 0.0535(8) Uani d . 1 . .
C C14 0.0864(4) 0.6708(4) 0.74507(13) 0.0675(9) Uani d . 1 . .
H H14 0.1112 0.5999 0.7741 0.081 Uiso calc R 1 . .
C C15 -0.0549(4) 0.7784(5) 0.75202(16) 0.0831(11) Uani d . 1 . .
H H15 -0.1255 0.7793 0.7856 0.100 Uiso calc R 1 . .
C C16 -0.0939(4) 0.8843(5) 0.71036(19) 0.0888(11) Uani d . 1 . .
H H16 -0.1902 0.9570 0.7156 0.107 Uiso calc R 1 . .
C C17 0.0100(4) 0.8830(4) 0.66062(16) 0.0768(10) Uani d . 1 . .
H H17 -0.0162 0.9550 0.6321 0.092 Uiso calc R 1 . .
C C18 0.1526(4) 0.7756(4) 0.65282(13) 0.0629(8) Uani d . 1 . .
H H18 0.2225 0.7756 0.6191 0.076 Uiso calc R 1 . .
C C19 -0.0449(4) 0.2333(4) 0.83247(15) 0.0759(10) Uani d . 1 . .
H H19 -0.1031 0.3343 0.8314 0.091 Uiso calc R 1 . .
C C20 -0.0945(4) 0.1228(4) 0.86113(13) 0.0665(9) Uani d . 1 . .
H H20 -0.1908 0.1336 0.8832 0.080 Uiso calc R 1 . .
C C21 0.1440(3) 0.0264(4) 0.81694(11) 0.0513(7) Uani d . 1 . .
C C22 0.2921(3) -0.0865(4) 0.79868(11) 0.0513(7) Uani d . 1 . .
C C23 0.3918(4) -0.0679(4) 0.74913(12) 0.0705(9) Uani d . 1 . .
H H23 0.3614 0.0170 0.7263 0.085 Uiso calc R 1 . .
C C24 0.5334(4) -0.1714(5) 0.73331(16) 0.0876(12) Uani d . 1 . .
H H24 0.5984 -0.1561 0.7003 0.105 Uiso calc R 1 . .
C C25 0.5795(4) -0.2975(5) 0.76602(19) 0.0915(12) Uani d . 1 . .
H H25 0.6758 -0.3679 0.7552 0.110 Uiso calc R 1 . .
C C26 0.4839(4) -0.3200(4) 0.81467(17) 0.0835(11) Uani d . 1 . .
H H26 0.5155 -0.4061 0.8368 0.100 Uiso calc R 1 . .
C C27 0.3413(4) -0.2161(4) 0.83117(14) 0.0657(9) Uani d . 1 . .
H H27 0.2772 -0.2327 0.8643 0.079 Uiso calc R 1 . .
C C28 0.3155(4) 0.3721(4) 0.88477(16) 0.0765(10) Uani d . 1 . .
H H28 0.3069 0.4670 0.8689 0.092 Uiso calc R 1 . .
C C29 0.4421(4) 0.2525(4) 0.86556(14) 0.0686(9) Uani d . 1 . .
H H29 0.5199 0.2668 0.8372 0.082 Uiso calc R 1 . .
C C30 0.4548(3) 0.1094(3) 0.88841(12) 0.0566(8) Uani d . 1 . .
H H30 0.5404 0.0278 0.8751 0.068 Uiso calc R 1 . .
C C31 0.3391(3) 0.0887(3) 0.93131(11) 0.0431(7) Uani d . 1 . .
C C32 0.2134(3) 0.2126(3) 0.94971(12) 0.0564(8) Uani d . 1 . .
H H32 0.1349 0.2003 0.9782 0.068 Uiso calc R 1 . .
C C33 0.2016(4) 0.3536(4) 0.92696(15) 0.0708(9) Uani d . 1 . .
H H33 0.1166 0.4358 0.9402 0.085 Uiso calc R 1 . .
C C34 0.3518(3) -0.0615(3) 0.95527(11) 0.0417(6) Uani d . 1 . .
C C35 0.4571(3) -0.2971(3) 0.97852(14) 0.0644(9) Uani d . 1 . .
H H35 0.5294 -0.3899 0.9831 0.077 Uiso calc R 1 . .
C C36 0.3034(3) -0.2594(3) 0.99545(13) 0.0617(8) Uani d . 1 . .
H H36 0.2506 -0.3234 1.0139 0.074 Uiso calc R 1 . .
O O1 0.2835(2) 0.3113(3) 0.41706(10) 0.0778(7) Uani d . 1 . .
O O2 0.5143(3) 0.1699(3) 0.41170(11) 0.0944(8) Uani d . 1 . .
O O3 0.3276(3) 0.0750(3) 0.43228(14) 0.1103(10) Uani d . 1 . .
O O4 0.1720(3) 0.3963(3) 1.08721(12) 0.0926(8) Uani d . 1 . .
O O5 0.2200(2) 0.1559(2) 1.09430(9) 0.0675(6) Uani d . 1 . .
O O6 -0.0137(2) 0.2969(3) 1.10375(11) 0.0854(8) Uani d . 1 . .
Ag Ag1 0.0000 0.0000 1.0000 0.05936(11) Uani d S 1 . .
Ag Ag2 0.23738(3) 0.30005(3) 0.759780(12) 0.08314(12) Uani d . 1 . .
Ag Ag3 0.5000 0.5000 0.5000 0.07317(13) Uani d S 1 . .
N N1 0.1033(3) 0.1731(3) 0.80549(10) 0.0642(7) Uani d . 1 . .
N N2 0.0241(3) -0.0054(3) 0.85106(10) 0.0574(7) Uani d . 1 . .
H H2 0.0239 -0.0931 0.8641 0.069 Uiso calc R 1 . .
N N3 0.4853(2) -0.1724(2) 0.95343(9) 0.0512(6) Uani d . 1 . .
H H3 0.5747 -0.1656 0.9387 0.061 Uiso calc R 1 . .
N N4 0.2370(2) -0.1122(3) 0.98131(10) 0.0518(6) Uani d . 1 . .
N N5 0.3783(3) 0.4142(3) 0.70973(11) 0.0650(7) Uani d . 1 . .
N N6 0.4661(3) 0.5638(3) 0.64922(10) 0.0579(7) Uani d . 1 . .
H H6 0.4693 0.6415 0.6284 0.069 Uiso calc R 1 . .
N N7 0.0144(3) 0.6876(3) 0.53138(10) 0.0513(6) Uani d . 1 . .
H H7 -0.0771 0.6863 0.5458 0.062 Uiso calc R 1 . .
N N8 0.2649(2) 0.6190(3) 0.50983(10) 0.0574(6) Uani d . 1 . .
N N9 0.3743(3) 0.1830(3) 0.42040(11) 0.0659(7) Uani d . 1 . .
N N10 0.1257(3) 0.2861(3) 1.09532(10) 0.0595(7) Uani d . 1 . .

loop_
_atom_site_aniso_label
_atom_site_aniso_U_11
_atom_site_aniso_U_22
_atom_site_aniso_U_33
_atom_site_aniso_U_12
_atom_site_aniso_U_13
_atom_site_aniso_U_23
C1 0.058(2) 0.064(2) 0.069(2) -0.0259(18) 0.0022(16) 0.0091(17)
C2 0.059(2) 0.045(2) 0.074(2) -0.0155(16) -0.0115(15) 0.0133(16)
C3 0.0399(17) 0.0372(18) 0.0618(17) -0.0096(14) -0.0072(13) -0.0040(14)
C4 0.0543(19) 0.040(2) 0.0655(18) -0.0133(16) -0.0252(15) 0.0029(15)
C5 0.071(2) 0.052(2) 0.093(2) -0.004(2) -0.0319(18) -0.0003(19)
C6 0.116(4) 0.042(3) 0.156(4) -0.002(2) -0.082(3) 0.006(3)
C7 0.134(4) 0.079(4) 0.135(4) -0.059(3) -0.091(3) 0.049(3)
C8 0.094(3) 0.088(3) 0.099(3) -0.050(3) -0.047(2) 0.043(2)
C9 0.058(2) 0.057(2) 0.085(2) -0.0246(17) -0.0236(17) 0.0221(17)
C10 0.071(2) 0.058(2) 0.097(3) -0.016(2) -0.011(2) 0.019(2)
C11 0.056(2) 0.064(3) 0.088(2) -0.021(2) 0.0027(17) 0.0080(19)
C12 0.059(2) 0.058(2) 0.0521(17) -0.0357(17) -0.0021(14) 0.0015(15)
C13 0.056(2) 0.059(2) 0.0558(18) -0.0344(17) -0.0035(14) -0.0080(15)
C14 0.064(2) 0.081(3) 0.065(2) -0.035(2) -0.0042(16) -0.0037(17)
C15 0.060(2) 0.107(3) 0.083(3) -0.034(2) 0.0069(19) -0.016(2)
C16 0.055(2) 0.086(3) 0.123(3) -0.018(2) -0.010(2) -0.016(3)
C17 0.069(3) 0.072(3) 0.094(3) -0.025(2) -0.020(2) 0.008(2)
C18 0.068(2) 0.064(2) 0.064(2) -0.0339(19) -0.0061(16) 0.0019(17)
C19 0.066(2) 0.055(2) 0.101(3) -0.0134(19) -0.0087(19) 0.0177(19)
C20 0.050(2) 0.062(2) 0.083(2) -0.0173(18) 0.0016(16) 0.0118(18)
C21 0.057(2) 0.059(2) 0.0456(16) -0.0307(17) -0.0069(13) 0.0079(14)
C22 0.0530(19) 0.058(2) 0.0516(17) -0.0299(17) -0.0055(14) -0.0022(15)
C23 0.066(2) 0.095(3) 0.0609(19) -0.044(2) -0.0032(16) 0.0005(18)
C24 0.065(3) 0.125(4) 0.078(2) -0.046(3) 0.0149(19) -0.022(2)
C25 0.056(2) 0.107(4) 0.110(3) -0.027(2) 0.005(2) -0.035(3)
C26 0.063(3) 0.069(3) 0.120(3) -0.022(2) -0.010(2) -0.009(2)
C27 0.056(2) 0.063(2) 0.081(2) -0.0279(18) -0.0015(17) -0.0055(19)
C28 0.076(3) 0.047(2) 0.109(3) -0.017(2) -0.031(2) 0.032(2)
C29 0.059(2) 0.071(3) 0.082(2) -0.030(2) -0.0148(17) 0.0322(19)
C30 0.0407(17) 0.049(2) 0.077(2) -0.0118(14) -0.0063(14) 0.0159(16)
C31 0.0390(16) 0.0395(18) 0.0511(15) -0.0099(14) -0.0129(12) 0.0071(13)
C32 0.0510(19) 0.045(2) 0.0669(19) -0.0067(16) -0.0083(14) 0.0102(15)
C33 0.065(2) 0.041(2) 0.100(3) -0.0046(17) -0.0170(19) 0.0077(18)
C34 0.0305(15) 0.0371(18) 0.0542(16) -0.0063(13) -0.0048(12) 0.0033(13)
C35 0.0461(19) 0.0358(19) 0.103(2) -0.0060(14) -0.0025(16) 0.0210(17)
C36 0.0428(18) 0.046(2) 0.091(2) -0.0145(15) 0.0043(15) 0.0176(17)
O1 0.0471(13) 0.0577(16) 0.1129(17) -0.0039(12) 0.0063(12) 0.0224(13)
O2 0.0428(14) 0.0719(18) 0.153(2) -0.0084(12) 0.0064(13) 0.0407(15)
O3 0.0750(18) 0.0600(18) 0.187(3) -0.0273(14) 0.0146(17) 0.0236(17)
O4 0.0644(16) 0.0526(16) 0.157(2) -0.0223(13) 0.0026(15) 0.0102(15)
O5 0.0415(12) 0.0481(15) 0.0978(15) -0.0010(11) 0.0055(10) 0.0192(12)
O6 0.0352(13) 0.0696(17) 0.137(2) -0.0074(11) 0.0056(12) 0.0374(14)
Ag1 0.03255(18) 0.0589(2) 0.0786(2) -0.00828(15) 0.00271(14) 0.00923(17)
Ag2 0.0825(2) 0.0775(2) 0.1007(2) -0.04617(16) -0.00935(15) 0.03293(16)
Ag3 0.0386(2) 0.0909(3) 0.0795(2) -0.00848(19) 0.00153(16) -0.0079(2)
N1 0.0682(18) 0.059(2) 0.0698(16) -0.0283(15) -0.0077(13) 0.0195(14)
N2 0.0552(16) 0.0504(18) 0.0674(15) -0.0230(14) 0.0002(12) 0.0116(13)
N3 0.0310(13) 0.0396(15) 0.0779(16) -0.0079(11) -0.0003(11) 0.0112(12)
N4 0.0344(13) 0.0409(16) 0.0744(15) -0.0085(11) 0.0008(11) 0.0086(12)
N5 0.0680(19) 0.0603(19) 0.0721(17) -0.0312(15) -0.0063(13) 0.0172(14)
N6 0.0583(16) 0.0553(18) 0.0618(15) -0.0250(15) 0.0004(12) 0.0073(12)
N7 0.0363(13) 0.0416(15) 0.0731(15) -0.0106(12) -0.0039(11) 0.0087(12)
N8 0.0415(14) 0.0541(18) 0.0722(16) -0.0119(12) -0.0005(12) -0.0007(13)
N9 0.0483(17) 0.060(2) 0.0818(18) -0.0153(16) 0.0076(13) 0.0171(15)
N10 0.0461(17) 0.053(2) 0.0703(16) -0.0096(15) 0.0040(12) 0.0136(13)

loop_
_atom_type_symbol
_atom_type_description
_atom_type_scat_dispersion_real
_atom_type_scat_dispersion_imag
_atom_type_scat_source
C C 0.0033 0.0016 'International Tables Vol C Tables 4.2.6.8 and 6.1.1.4'
H H 0.0000 0.0000 'International Tables Vol C Tables 4.2.6.8 and 6.1.1.4'
O O 0.0106 0.0060 'International Tables Vol C Tables 4.2.6.8 and 6.1.1.4'
Ag Ag -0.8971 1.1015 'International Tables Vol C Tables 4.2.6.8 and 6.1.1.4'
N N 0.0061 0.0033 'International Tables Vol C Tables 4.2.6.8 and 6.1.1.4'

loop_
_geom_angle_atom_site_label_1
_geom_angle_atom_site_label_2
_geom_angle_atom_site_label_3
_geom_angle_site_symmetry_1
_geom_angle_site_symmetry_3
_geom_angle
_geom_angle_publ_flag
C2 C1 N8 . . 109.9(3) ?
C2 C1 H1 . . 125.1 ?
N8 C1 H1 . . 125.1 ?
C1 C2 N7 . . 105.6(3) ?
C1 C2 H2A . . 127.2 ?
N7 C2 H2A . . 127.2 ?
N8 C3 N7 . . 109.0(2) ?
N8 C3 C4 . . 127.6(3) ?
N7 C3 C4 . . 123.4(2) ?
C5 C4 C9 . . 118.6(3) ?
C5 C4 C3 . . 121.5(3) ?
C9 C4 C3 . . 119.9(3) ?
C4 C5 C6 . . 119.4(4) ?
C4 C5 H5 . . 120.3 ?
C6 C5 H5 . . 120.3 ?
C7 C6 C5 . . 120.7(4) ?
C7 C6 H6A . . 119.7 ?
C5 C6 H6A . . 119.7 ?
C8 C7 C6 . . 120.6(4) ?
C8 C7 H7A . . 119.7 ?
C6 C7 H7A . . 119.7 ?
C7 C8 C9 . . 120.1(4) ?
C7 C8 H8 . . 120.0 ?
C9 C8 H8 . . 120.0 ?
C8 C9 C4 . . 120.7(3) ?
C8 C9 H9 . . 119.7 ?
C4 C9 H9 . . 119.7 ?
C11 C10 N5 . . 109.6(3) ?
C11 C10 H10 . . 125.2 ?
N5 C10 H10 . . 125.2 ?
N6 C11 C10 . . 106.1(3) ?
N6 C11 H11 . . 127.0 ?
C10 C11 H11 . . 127.0 ?
N5 C12 N6 . . 108.5(3) ?
N5 C12 C13 . . 127.8(3) ?
N6 C12 C13 . . 123.7(3) ?
C14 C13 C18 . . 118.3(3) ?
C14 C13 C12 . . 121.2(3) ?
C18 C13 C12 . . 120.5(3) ?
C15 C14 C13 . . 120.5(3) ?
C15 C14 H14 . . 119.8 ?
C13 C14 H14 . . 119.8 ?
C16 C15 C14 . . 121.0(3) ?
C16 C15 H15 . . 119.5 ?
C14 C15 H15 . . 119.5 ?
C15 C16 C17 . . 119.6(4) ?
C15 C16 H16 . . 120.2 ?
C17 C16 H16 . . 120.2 ?
C16 C17 C18 . . 120.2(3) ?
C16 C17 H17 . . 119.9 ?
C18 C17 H17 . . 119.9 ?
C17 C18 C13 . . 120.4(3) ?
C17 C18 H18 . . 119.8 ?
C13 C18 H18 . . 119.8 ?
C20 C19 N1 . . 109.5(3) ?
C20 C19 H19 . . 125.3 ?
N1 C19 H19 . . 125.3 ?
N2 C20 C19 . . 106.0(3) ?
N2 C20 H20 . . 127.0 ?
C19 C20 H20 . . 127.0 ?
N1 C21 N2 . . 109.0(3) ?
N1 C21 C22 . . 127.8(3) ?
N2 C21 C22 . . 123.2(3) ?
C27 C22 C23 . . 117.4(3) ?
C27 C22 C21 . . 120.9(3) ?
C23 C22 C21 . . 121.6(3) ?
C24 C23 C22 . . 121.5(3) ?
C24 C23 H23 . . 119.2 ?
C22 C23 H23 . . 119.2 ?
C25 C24 C23 . . 120.0(3) ?
C25 C24 H24 . . 120.0 ?
C23 C24 H24 . . 120.0 ?
C24 C25 C26 . . 120.0(4) ?
C24 C25 H25 . . 120.0 ?
C26 C25 H25 . . 120.0 ?
C25 C26 C27 . . 120.5(4) ?
C25 C26 H26 . . 119.8 ?
C27 C26 H26 . . 119.8 ?
C26 C27 C22 . . 120.6(3) ?
C26 C27 H27 . . 119.7 ?
C22 C27 H27 . . 119.7 ?
C33 C28 C29 . . 120.7(3) ?
C33 C28 H28 . . 119.6 ?
C29 C28 H28 . . 119.6 ?
C28 C29 C30 . . 120.0(3) ?
C28 C29 H29 . . 120.0 ?
C30 C29 H29 . . 120.0 ?
C31 C30 C29 . . 119.8(3) ?
C31 C30 H30 . . 120.1 ?
C29 C30 H30 . . 120.1 ?
C32 C31 C30 . . 118.3(3) ?
C32 C31 C34 . . 121.7(2) ?
C30 C31 C34 . . 120.0(2) ?
C33 C32 C31 . . 121.6(3) ?
C33 C32 H32 . . 119.2 ?
C31 C32 H32 . . 119.2 ?
C28 C33 C32 . . 119.5(3) ?
C28 C33 H33 . . 120.2 ?
C32 C33 H33 . . 120.2 ?
N4 C34 N3 . . 109.0(2) ?
N4 C34 C31 . . 127.2(2) ?
N3 C34 C31 . . 123.8(2) ?
C36 C35 N3 . . 106.1(2) ?
C36 C35 H35 . . 126.9 ?
N3 C35 H35 . . 126.9 ?
C35 C36 N4 . . 109.4(2) ?
C35 C36 H36 . . 125.3 ?
N4 C36 H36 . . 125.3 ?
N4 Ag1 N4 2_557 . 180 ?
N1 Ag2 N5 . . 175.94(11) ?
N8 Ag3 N8 2_666 . 180 ?
C21 N1 C19 . . 106.7(2) ?
C21 N1 Ag2 . . 128.9(2) ?
C19 N1 Ag2 . . 124.3(2) ?
C20 N2 C21 . . 108.8(3) ?
C20 N2 H2 . . 125.6 ?
C21 N2 H2 . . 125.6 ?
C34 N3 C35 . . 109.1(2) ?
C34 N3 H3 . . 125.4 ?
C35 N3 H3 . . 125.4 ?
C34 N4 C36 . . 106.4(2) ?
C34 N4 Ag1 . . 129.74(18) ?
C36 N4 Ag1 . . 123.83(18) ?
C12 N5 C10 . . 106.9(2) ?
C12 N5 Ag2 . . 130.1(2) ?
C10 N5 Ag2 . . 122.3(2) ?
C11 N6 C12 . . 108.9(3) ?
C11 N6 H6 . . 125.5 ?
C12 N6 H6 . . 125.5 ?
C3 N7 C2 . . 109.3(2) ?
C3 N7 H7 . . 125.4 ?
C2 N7 H7 . . 125.4 ?
C3 N8 C1 . . 106.2(2) ?
C3 N8 Ag3 . . 129.2(2) ?
C1 N8 Ag3 . . 124.61(19) ?
O3 N9 O1 . . 121.0(3) ?
O3 N9 O2 . . 121.6(3) ?
O1 N9 O2 . . 117.4(3) ?
O4 N10 O6 . . 122.3(3) ?
O4 N10 O5 . . 120.1(3) ?
O6 N10 O5 . . 117.6(3) ?

loop_
_geom_bond_atom_site_label_1
_geom_bond_atom_site_label_2
_geom_bond_site_symmetry_2
_geom_bond_distance
_geom_bond_publ_flag
C1 C2 . 1.344(4) ?
C1 N8 . 1.374(4) ?
C1 H1 . 0.93 ?
C2 N7 . 1.362(3) ?
C2 H2A . 0.93 ?
C3 N8 . 1.335(3) ?
C3 N7 . 1.340(3) ?
C3 C4 . 1.455(4) ?
C4 C5 . 1.386(4) ?
C4 C9 . 1.387(4) ?
C5 C6 . 1.398(5) ?
C5 H5 . 0.93 ?
C6 C7 . 1.355(6) ?
C6 H6A . 0.93 ?
C7 C8 . 1.353(6) ?
C7 H7A . 0.93 ?
C8 C9 . 1.384(4) ?
C8 H8 . 0.93 ?
C9 H9 . 0.93 ?
C10 C11 . 1.349(4) ?
C10 N5 . 1.363(4) ?
C10 H10 . 0.93 ?
C11 N6 . 1.346(4) ?
C11 H11 . 0.93 ?
C12 N5 . 1.326(4) ?
C12 N6 . 1.359(3) ?
C12 C13 . 1.451(4) ?
C13 C14 . 1.386(4) ?
C13 C18 . 1.395(4) ?
C14 C15 . 1.368(5) ?
C14 H14 . 0.93 ?
C15 C16 . 1.365(5) ?
C15 H15 . 0.93 ?
C16 C17 . 1.374(5) ?
C16 H16 . 0.93 ?
C17 C18 . 1.376(4) ?
C17 H17 . 0.93 ?
C18 H18 . 0.93 ?
C19 C20 . 1.359(4) ?
C19 N1 . 1.362(4) ?
C19 H19 . 0.93 ?
C20 N2 . 1.346(4) ?
C20 H20 . 0.93 ?
C21 N1 . 1.328(4) ?
C21 N2 . 1.356(3) ?
C21 C22 . 1.455(4) ?
C22 C27 . 1.392(4) ?
C22 C23 . 1.393(4) ?
C23 C24 . 1.367(5) ?
C23 H23 . 0.93 ?
C24 C25 . 1.367(5) ?
C24 H24 . 0.93 ?
C25 C26 . 1.368(5) ?
C25 H25 . 0.93 ?
C26 C27 . 1.377(4) ?
C26 H26 . 0.93 ?
C27 H27 . 0.93 ?
C28 C33 . 1.363(4) ?
C28 C29 . 1.368(4) ?
C28 H28 . 0.93 ?
C29 C30 . 1.393(4) ?
C29 H29 . 0.93 ?
C30 C31 . 1.392(3) ?
C30 H30 . 0.93 ?
C31 C32 . 1.382(4) ?
C31 C34 . 1.462(4) ?
C32 C33 . 1.375(4) ?
C32 H32 . 0.93 ?
C33 H33 . 0.93 ?
C34 N4 . 1.337(3) ?
C34 N3 . 1.339(3) ?
C35 C36 . 1.347(4) ?
C35 N3 . 1.355(3) ?
C35 H35 . 0.93 ?
C36 N4 . 1.369(4) ?
C36 H36 . 0.93 ?
O1 N9 . 1.238(3) ?
O2 N9 . 1.241(3) ?
O3 N9 . 1.214(3) ?
O4 N10 . 1.220(3) ?
O5 N10 . 1.254(3) ?
O6 N10 . 1.241(3) ?
Ag1 N4 2_557 2.095(2) ?
Ag1 N4 . 2.095(2) ?
Ag2 N1 . 2.104(2) ?
Ag2 N5 . 2.106(2) ?
Ag3 N8 2_666 2.090(2) ?
Ag3 N8 . 2.090(2) ?
N2 H2 . 0.86 ?
N3 H3 . 0.86 ?
N6 H6 . 0.86 ?
N7 H7 . 0.86 ?

loop_
_geom_hbond_atom_site_label_D
_geom_hbond_atom_site_label_H
_geom_hbond_atom_site_label_A
_geom_hbond_site_symmetry_A
_geom_hbond_distance_DH
_geom_hbond_distance_HA
_geom_hbond_distance_DA
_geom_hbond_angle_DHA
N2 H2 O6 2_557 0.86 2.03 2.893(3) 178
N3 H3 O5 2_657 0.86 1.95 2.812(3) 178
N6 H6 O2 2_666 0.86 1.99 2.846(3) 173
N7 H7 O1 2_566 0.86 1.95 2.812(3) 177
